data_7711094
loop_
_publ_author_name
'Thangavel, Muthu Kumar'
'Harrowfield, Jack'
'Bailly, Corinne'
'Karmazin, Lydia'
'Stadler, Adrian-Mihail'

_publ_section_title
;
 Modulation of the structural information in shape-defined heterocyclic
 strands: the case of a (pyridine-hydrazone)2pyrazine ligand
;
_journal_name_full 'Dalton Transactions'
_journal_paper_doi 10.1039/D2DT01684B
_journal_year 2022
_chemical_formula_moiety 'C18 H18 Ag N8, C F3 O3 S'
_chemical_formula_sum 'C19 H18 Ag F3 N8 O3 S'
_chemical_formula_weight 603.34
_space_group_crystal_system monoclinic
_space_group_IT_number 14
_space_group_name_Hall '-P 2ybc'
_space_group_name_H-M_alt 'P 1 21/c 1'
_atom_sites_solution_hydrogens geom
_atom_sites_solution_primary direct
_atom_sites_solution_secondary difmap
_audit_creation_method SHELXL-2014/7
_audit_update_record
;
2022-05-11 deposited with the CCDC.	2022-08-22 downloaded from the CCDC.
;
_cell_angle_alpha 90
_cell_angle_beta 93.048(2)
_cell_angle_gamma 90
_cell_formula_units_Z 4
_cell_length_a 13.1904(3)
_cell_length_b 13.6729(4)
_cell_length_c 12.2821(4)
_cell_measurement_reflns_used 9909
_cell_measurement_temperature 173(2)
_cell_measurement_theta_max 30.10
_cell_measurement_theta_min 2.23
_cell_volume 2211.96(11)
_computing_cell_refinement 'Bruker SAINT'
_computing_data_collection 'Bruker APEX3'
_computing_data_reduction 'Bruker SAINT'
_computing_molecular_graphics 'Mercury (Macrae et al., 2008)'
_computing_publication_material 'SHELXL-2014/7 (Sheldrick 2014)'
_computing_structure_refinement 'SHELXL-2014/7 (Sheldrick, 2014)'
_computing_structure_solution 'SHELXT 2014/5 (Sheldrick, 2014)'
_diffrn_ambient_temperature 173(2)
_diffrn_measured_fraction_theta_full 1.000
_diffrn_measured_fraction_theta_max 1.000
_diffrn_measurement_device_type 'Bruker APEX-II CCD'
_diffrn_measurement_method '\f and \w scans'
_diffrn_radiation_monochromator triumph
_diffrn_radiation_type MoK\a
_diffrn_radiation_wavelength 0.71073
_diffrn_reflns_av_R_equivalents 0.0605
_diffrn_reflns_av_unetI/netI 0.0303
_diffrn_reflns_Laue_measured_fraction_full 1.000
_diffrn_reflns_Laue_measured_fraction_max 1.000
_diffrn_reflns_limit_h_max 15
_diffrn_reflns_limit_h_min -18
_diffrn_reflns_limit_k_max 19
_diffrn_reflns_limit_k_min -19
_diffrn_reflns_limit_l_max 17
_diffrn_reflns_limit_l_min -17
_diffrn_reflns_number 59931
_diffrn_reflns_point_group_measured_fraction_full 1.000
_diffrn_reflns_point_group_measured_fraction_max 1.000
_diffrn_reflns_theta_full 25.242
_diffrn_reflns_theta_max 30.102
_diffrn_reflns_theta_min 1.546
_diffrn_source 'sealed tube'
_exptl_absorpt_coefficient_mu 1.072
_exptl_absorpt_correction_T_max 0.7460
_exptl_absorpt_correction_T_min 0.6347
_exptl_absorpt_correction_type multi-scan
_exptl_absorpt_process_details sadabs
_exptl_crystal_colour yellow
_exptl_crystal_density_diffrn 1.812
_exptl_crystal_description prism
_exptl_crystal_F_000 1208
_exptl_crystal_size_max 0.230
_exptl_crystal_size_mid 0.140
_exptl_crystal_size_min 0.100
_refine_diff_density_max 2.662
_refine_diff_density_min -1.077
_refine_diff_density_rms 0.112
_refine_ls_extinction_method none
_refine_ls_goodness_of_fit_ref 1.030
_refine_ls_hydrogen_treatment constr
_refine_ls_matrix_type full
_refine_ls_number_parameters 318
_refine_ls_number_reflns 6519
_refine_ls_number_restraints 0
_refine_ls_restrained_S_all 1.030
_refine_ls_R_factor_all 0.0721
_refine_ls_R_factor_gt 0.0467
_refine_ls_shift/su_max 0.002
_refine_ls_shift/su_mean 0.000
_refine_ls_structure_factor_coef Fsqd
_refine_ls_weighting_details 'w=1/[\s^2^(Fo^2^)+(0.0541P)^2^+4.9319P] where P=(Fo^2^+2Fc^2^)/3'
_refine_ls_weighting_scheme calc
_refine_ls_wR_factor_gt 0.1080
_refine_ls_wR_factor_ref 0.1240
_reflns_Friedel_coverage 0.000
_reflns_number_gt 4769
_reflns_number_total 6519
_reflns_threshold_expression 'I > 2\s(I)'
_cod_data_source_file d2dt01684b1.cif
_cod_data_source_block AgLOTf
_cod_original_sg_symbol_H-M 'P 21/c'
_cod_database_code 7711094
_shelx_shelxl_version_number 2014/7
_shelx_space_group_comment
;
The symmetry employed for this shelxl refinement is uniquely defined
by the following loop, which should always be used as a source of
symmetry information in preference to the above space-group names.
They are only intended as comments.
;
_shelx_estimated_absorpt_t_min 0.791
_shelx_estimated_absorpt_t_max 0.900

loop_
_space_group_symop_operation_xyz
'x, y, z'
'-x, y+1/2, -z+1/2'
'-x, -y, -z'
'x, -y-1/2, z-1/2'

loop_
_atom_site_label
_atom_site_type_symbol
_atom_site_fract_x
_atom_site_fract_y
_atom_site_fract_z
_atom_site_U_iso_or_equiv
_atom_site_adp_type
_atom_site_occupancy
_atom_site_site_symmetry_order
_atom_site_calc_flag
_atom_site_refinement_flags_posn
_atom_site_refinement_flags_adp
_atom_site_refinement_flags_occupancy
_atom_site_disorder_assembly
_atom_site_disorder_group
C1 C 0.6054(2) 1.0851(2) 1.1808(3) 0.0267(6) Uani 1 1 d . . . . .
H1 H 0.6520 1.1375 1.1743 0.032 Uiso 1 1 calc R U . . .
C2 C 0.5345(3) 1.0910(3) 1.2599(3) 0.0319(7) Uani 1 1 d . . . . .
H2 H 0.5334 1.1459 1.3072 0.038 Uiso 1 1 calc R U . . .
C3 C 0.4656(3) 1.0158(3) 1.2690(3) 0.0309(7) Uani 1 1 d . . . . .
H3 H 0.4170 1.0177 1.3234 0.037 Uiso 1 1 calc R U . . .
C4 C 0.4684(2) 0.9376(2) 1.1976(2) 0.0250(6) Uani 1 1 d . . . . .
H4 H 0.4202 0.8861 1.2006 0.030 Uiso 1 1 calc R U . . .
C5 C 0.5432(2) 0.9355(2) 1.1212(2) 0.0202(5) Uani 1 1 d . . . . .
C6 C 0.5491(2) 0.8480(2) 1.0530(2) 0.0220(6) Uani 1 1 d . . . . .
H6 H 0.5038 0.7953 1.0636 0.026 Uiso 1 1 calc R U . . .
C7 C 0.5677(3) 0.6680(2) 0.9612(3) 0.0318(7) Uani 1 1 d . . . . .
H7A H 0.5859 0.6563 1.0386 0.048 Uiso 1 1 calc R U . . .
H7B H 0.5878 0.6114 0.9184 0.048 Uiso 1 1 calc R U . . .
H7C H 0.4942 0.6778 0.9512 0.048 Uiso 1 1 calc R U . . .
C8 C 0.6851(2) 0.7505(2) 0.8392(2) 0.0189(5) Uani 1 1 d . . . . .
C9 C 0.7706(2) 0.6570(2) 0.7200(2) 0.0224(6) Uani 1 1 d . . . . .
H9 H 0.7901 0.5947 0.6940 0.027 Uiso 1 1 calc R U . . .
C10 C 0.8059(2) 0.7407(2) 0.6706(2) 0.0199(5) Uani 1 1 d . . . . .
C11 C 0.7220(2) 0.8345(2) 0.7909(2) 0.0221(6) Uani 1 1 d . . . . .
H11 H 0.7038 0.8968 0.8180 0.026 Uiso 1 1 calc R U . . .
C12 C 0.9286(3) 0.8191(3) 0.5506(3) 0.0374(8) Uani 1 1 d . . . . .
H12A H 1.0010 0.8043 0.5637 0.056 Uiso 1 1 calc R U . . .
H12B H 0.9111 0.8765 0.5935 0.056 Uiso 1 1 calc R U . . .
H12C H 0.9145 0.8327 0.4729 0.056 Uiso 1 1 calc R U . . .
C13 C 0.9352(2) 0.6385(2) 0.4544(2) 0.0221(6) Uani 1 1 d . . . . .
H13 H 0.9834 0.6884 0.4422 0.026 Uiso 1 1 calc R U . . .
C14 C 0.9346(2) 0.5491(2) 0.3886(2) 0.0204(5) Uani 1 1 d . . . . .
C15 C 1.0085(2) 0.5388(3) 0.3124(2) 0.0256(6) Uani 1 1 d . . . . .
H15 H 1.0601 0.5868 0.3070 0.031 Uiso 1 1 calc R U . . .
C16 C 1.0059(3) 0.4579(3) 0.2448(3) 0.0302(7) Uani 1 1 d . . . . .
H16 H 1.0543 0.4508 0.1907 0.036 Uiso 1 1 calc R U . . .
C17 C 0.9324(3) 0.3876(3) 0.2568(3) 0.0298(7) Uani 1 1 d . . . . .
H17 H 0.9300 0.3308 0.2122 0.036 Uiso 1 1 calc R U . . .
C18 C 0.8620(2) 0.4015(2) 0.3353(3) 0.0266(6) Uani 1 1 d . . . . .
H18 H 0.8119 0.3527 0.3443 0.032 Uiso 1 1 calc R U . . .
C19 C 0.7778(3) 0.4008(3) -0.0363(4) 0.0457(10) Uani 1 1 d . . . . .
N1 N 0.61107(19) 1.00826(18) 1.1128(2) 0.0211(5) Uani 1 1 d . . . . .
N2 N 0.61437(19) 0.84108(18) 0.9789(2) 0.0203(5) Uani 1 1 d . . . . .
N3 N 0.6200(2) 0.75451(18) 0.9252(2) 0.0232(5) Uani 1 1 d . . . . .
N4 N 0.7097(2) 0.66208(19) 0.8033(2) 0.0237(5) Uani 1 1 d . . . . .
N5 N 0.7826(2) 0.82932(19) 0.7070(2) 0.0236(5) Uani 1 1 d . . . . .
N6 N 0.8688(2) 0.73612(19) 0.5825(2) 0.0238(5) Uani 1 1 d . . . . .
N7 N 0.87069(19) 0.64971(18) 0.5288(2) 0.0209(5) Uani 1 1 d . . . . .
N8 N 0.86173(19) 0.48151(19) 0.3994(2) 0.0222(5) Uani 1 1 d . . . . .
O1 O 0.6962(2) 0.3236(2) 0.1284(2) 0.0472(7) Uani 1 1 d . . . . .
O2 O 0.6755(2) 0.2420(2) -0.0476(2) 0.0442(7) Uani 1 1 d . . . . .
O3 O 0.8384(2) 0.2400(2) 0.0542(2) 0.0413(6) Uani 1 1 d . . . . .
F1 F 0.6985(3) 0.4599(2) -0.0483(3) 0.0845(11) Uani 1 1 d . . . . .
F2 F 0.8530(2) 0.4479(2) 0.0186(3) 0.0710(9) Uani 1 1 d . . . . .
F3 F 0.8103(2) 0.3821(3) -0.1347(2) 0.0768(10) Uani 1 1 d . . . . .
S1 S 0.74283(6) 0.28903(6) 0.03291(7) 0.02807(17) Uani 1 1 d . . . . .
Ag1 Ag 0.73642(2) 0.99481(2) 1.00511(2) 0.03075(9) Uani 1 1 d . . . . .

loop_
_atom_site_aniso_label
_atom_site_aniso_U_11
_atom_site_aniso_U_22
_atom_site_aniso_U_33
_atom_site_aniso_U_23
_atom_site_aniso_U_13
_atom_site_aniso_U_12
C1 0.0279(15) 0.0239(15) 0.0285(15) -0.0039(12) 0.0035(12) 0.0023(12)
C2 0.0360(18) 0.0325(18) 0.0278(16) -0.0076(13) 0.0072(13) 0.0084(14)
C3 0.0279(16) 0.041(2) 0.0246(14) -0.0033(13) 0.0099(12) 0.0090(14)
C4 0.0202(14) 0.0296(16) 0.0259(14) -0.0006(12) 0.0067(11) 0.0030(12)
C5 0.0169(12) 0.0239(14) 0.0200(13) -0.0012(11) 0.0034(10) 0.0042(11)
C6 0.0192(13) 0.0234(15) 0.0238(14) -0.0008(11) 0.0058(11) -0.0011(11)
C7 0.0363(18) 0.0225(15) 0.0386(18) -0.0052(13) 0.0185(15) -0.0058(13)
C8 0.0178(12) 0.0204(14) 0.0188(12) -0.0036(10) 0.0027(10) 0.0000(10)
C9 0.0240(14) 0.0194(14) 0.0242(14) -0.0027(11) 0.0052(11) 0.0010(11)
C10 0.0174(12) 0.0221(14) 0.0206(13) -0.0017(10) 0.0037(10) -0.0005(11)
C11 0.0244(14) 0.0178(13) 0.0244(14) -0.0029(11) 0.0048(11) 0.0005(11)
C12 0.046(2) 0.0242(17) 0.045(2) -0.0076(14) 0.0251(17) -0.0110(15)
C13 0.0200(13) 0.0233(14) 0.0235(14) -0.0014(11) 0.0067(11) 0.0008(11)
C14 0.0172(13) 0.0230(14) 0.0213(13) 0.0026(11) 0.0036(10) 0.0044(11)
C15 0.0212(14) 0.0321(16) 0.0241(14) -0.0007(12) 0.0074(11) 0.0033(12)
C16 0.0265(15) 0.0418(19) 0.0230(14) -0.0047(13) 0.0074(12) 0.0100(14)
C17 0.0332(17) 0.0310(17) 0.0250(15) -0.0088(13) -0.0004(13) 0.0072(14)
C18 0.0270(15) 0.0237(15) 0.0294(15) -0.0020(12) 0.0031(12) 0.0010(12)
C19 0.051(2) 0.039(2) 0.046(2) 0.0109(18) -0.0100(19) -0.0104(18)
N1 0.0195(11) 0.0228(12) 0.0216(11) -0.0005(9) 0.0062(9) 0.0031(10)
N2 0.0206(11) 0.0204(12) 0.0200(11) -0.0038(9) 0.0029(9) 0.0013(9)
N3 0.0250(12) 0.0191(12) 0.0266(12) -0.0045(10) 0.0111(10) -0.0019(10)
N4 0.0250(13) 0.0209(12) 0.0255(12) -0.0025(10) 0.0052(10) -0.0001(10)
N5 0.0245(12) 0.0223(12) 0.0245(12) -0.0016(10) 0.0061(10) -0.0007(10)
N6 0.0264(13) 0.0199(12) 0.0263(12) -0.0052(10) 0.0127(10) -0.0030(10)
N7 0.0196(12) 0.0207(12) 0.0227(12) -0.0044(9) 0.0050(9) 0.0016(9)
N8 0.0211(12) 0.0239(13) 0.0222(11) -0.0007(9) 0.0050(9) 0.0027(10)
O1 0.0412(15) 0.0569(18) 0.0452(16) -0.0102(14) 0.0177(12) 0.0028(14)
O2 0.0285(13) 0.0494(17) 0.0550(17) -0.0145(13) 0.0037(12) -0.0105(12)
O3 0.0351(14) 0.0339(14) 0.0545(16) -0.0033(12) -0.0002(12) 0.0101(11)
F1 0.097(3) 0.0490(17) 0.104(3) 0.0209(18) -0.027(2) 0.0229(18)
F2 0.085(2) 0.0482(16) 0.077(2) 0.0154(14) -0.0234(16) -0.0376(15)
F3 0.073(2) 0.112(3) 0.0450(15) 0.0233(16) 0.0065(14) -0.0341(19)
S1 0.0223(4) 0.0249(4) 0.0375(4) -0.0029(3) 0.0067(3) -0.0012(3)
Ag1 0.02534(13) 0.03511(16) 0.03315(14) -0.00029(10) 0.01422(9) -0.00066(10)

loop_
_atom_type_symbol
_atom_type_description
_atom_type_scat_dispersion_real
_atom_type_scat_dispersion_imag
_atom_type_scat_source
C C 0.0033 0.0016 'International Tables Vol C Tables 4.2.6.8 and 6.1.1.4'
H H 0.0000 0.0000 'International Tables Vol C Tables 4.2.6.8 and 6.1.1.4'
N N 0.0061 0.0033 'International Tables Vol C Tables 4.2.6.8 and 6.1.1.4'
O O 0.0106 0.0060 'International Tables Vol C Tables 4.2.6.8 and 6.1.1.4'
F F 0.0171 0.0103 'International Tables Vol C Tables 4.2.6.8 and 6.1.1.4'
S S 0.1246 0.1234 'International Tables Vol C Tables 4.2.6.8 and 6.1.1.4'
Ag Ag -0.8971 1.1015 'International Tables Vol C Tables 4.2.6.8 and 6.1.1.4'

loop_
_geom_angle_atom_site_label_1
_geom_angle_atom_site_label_2
_geom_angle_atom_site_label_3
_geom_angle
_geom_angle_site_symmetry_1
_geom_angle_site_symmetry_3
_geom_angle_publ_flag
N1 C1 C2 122.8(3) . . ?
N1 C1 H1 118.6 . . ?
C2 C1 H1 118.6 . . ?
C3 C2 C1 119.0(3) . . ?
C3 C2 H2 120.5 . . ?
C1 C2 H2 120.5 . . ?
C2 C3 C4 119.0(3) . . ?
C2 C3 H3 120.5 . . ?
C4 C3 H3 120.5 . . ?
C3 C4 C5 119.0(3) . . ?
C3 C4 H4 120.5 . . ?
C5 C4 H4 120.5 . . ?
N1 C5 C4 122.1(3) . . ?
N1 C5 C6 120.3(2) . . ?
C4 C5 C6 117.5(3) . . ?
N2 C6 C5 121.5(3) . . ?
N2 C6 H6 119.3 . . ?
C5 C6 H6 119.3 . . ?
N3 C7 H7A 109.5 . . ?
N3 C7 H7B 109.5 . . ?
H7A C7 H7B 109.5 . . ?
N3 C7 H7C 109.5 . . ?
H7A C7 H7C 109.5 . . ?
H7B C7 H7C 109.5 . . ?
N4 C8 C11 120.7(3) . . ?
N4 C8 N3 117.1(3) . . ?
C11 C8 N3 122.2(3) . . ?
N4 C9 C10 121.4(3) . . ?
N4 C9 H9 119.3 . . ?
C10 C9 H9 119.3 . . ?
N5 C10 C9 120.9(3) . . ?
N5 C10 N6 117.2(3) . . ?
C9 C10 N6 121.8(3) . . ?
N5 C11 C8 121.3(3) . . ?
N5 C11 H11 119.3 . . ?
C8 C11 H11 119.3 . . ?
N6 C12 H12A 109.5 . . ?
N6 C12 H12B 109.5 . . ?
H12A C12 H12B 109.5 . . ?
N6 C12 H12C 109.5 . . ?
H12A C12 H12C 109.5 . . ?
H12B C12 H12C 109.5 . . ?
N7 C13 C14 120.3(3) . . ?
N7 C13 H13 119.8 . . ?
C14 C13 H13 119.8 . . ?
N8 C14 C15 121.7(3) . . ?
N8 C14 C13 120.2(2) . . ?
C15 C14 C13 118.1(3) . . ?
C16 C15 C14 119.2(3) . . ?
C16 C15 H15 120.4 . . ?
C14 C15 H15 120.4 . . ?
C17 C16 C15 119.2(3) . . ?
C17 C16 H16 120.4 . . ?
C15 C16 H16 120.4 . . ?
C16 C17 C18 118.7(3) . . ?
C16 C17 H17 120.7 . . ?
C18 C17 H17 120.7 . . ?
N8 C18 C17 122.6(3) . . ?
N8 C18 H18 118.7 . . ?
C17 C18 H18 118.7 . . ?
F1 C19 F3 107.9(4) . . ?
F1 C19 F2 108.9(4) . . ?
F3 C19 F2 106.6(4) . . ?
F1 C19 S1 110.3(3) . . ?
F3 C19 S1 111.4(3) . . ?
F2 C19 S1 111.6(3) . . ?
C5 N1 C1 118.1(3) . . ?
C5 N1 Ag1 120.85(19) . . ?
C1 N1 Ag1 120.7(2) . . ?
C6 N2 N3 117.6(3) . . ?
N2 N3 C8 116.9(2) . . ?
N2 N3 C7 121.5(2) . . ?
C8 N3 C7 121.3(2) . . ?
C8 N4 C9 117.9(3) . . ?
C10 N5 C11 117.7(3) . . ?
N7 N6 C10 116.3(2) . . ?
N7 N6 C12 121.8(2) . . ?
C10 N6 C12 121.9(2) . . ?
C13 N7 N6 118.6(3) . . ?
C14 N8 C18 118.5(3) . . ?
C14 N8 Ag1 121.67(19) . 4_575 ?
C18 N8 Ag1 119.6(2) . 4_575 ?
O1 S1 O3 114.51(18) . . ?
O1 S1 O2 115.57(17) . . ?
O3 S1 O2 114.71(18) . . ?
O1 S1 C19 103.6(2) . . ?
O3 S1 C19 103.58(19) . . ?
O2 S1 C19 102.47(19) . . ?
N1 Ag1 N8 166.61(10) . 4_576 ?

loop_
_geom_bond_atom_site_label_1
_geom_bond_atom_site_label_2
_geom_bond_distance
_geom_bond_site_symmetry_2
_geom_bond_publ_flag
C1 N1 1.347(4) . ?
C1 C2 1.386(4) . ?
C1 H1 0.9500 . ?
C2 C3 1.380(5) . ?
C2 H2 0.9500 . ?
C3 C4 1.385(5) . ?
C3 H3 0.9500 . ?
C4 C5 1.398(4) . ?
C4 H4 0.9500 . ?
C5 N1 1.346(4) . ?
C5 C6 1.464(4) . ?
C6 N2 1.290(4) . ?
C6 H6 0.9500 . ?
C7 N3 1.450(4) . ?
C7 H7A 0.9800 . ?
C7 H7B 0.9800 . ?
C7 H7C 0.9800 . ?
C8 N4 1.332(4) . ?
C8 C11 1.393(4) . ?
C8 N3 1.397(3) . ?
C9 N4 1.336(4) . ?
C9 C10 1.388(4) . ?
C9 H9 0.9500 . ?
C10 N5 1.333(4) . ?
C10 N6 1.399(4) . ?
C11 N5 1.339(4) . ?
C11 H11 0.9500 . ?
C12 N6 1.449(4) . ?
C12 H12A 0.9800 . ?
C12 H12B 0.9800 . ?
C12 H12C 0.9800 . ?
C13 N7 1.291(4) . ?
C13 C14 1.465(4) . ?
C13 H13 0.9500 . ?
C14 N8 1.344(4) . ?
C14 C15 1.395(4) . ?
C15 C16 1.382(5) . ?
C15 H15 0.9500 . ?
C16 C17 1.379(5) . ?
C16 H16 0.9500 . ?
C17 C18 1.387(4) . ?
C17 H17 0.9500 . ?
C18 N8 1.347(4) . ?
C18 H18 0.9500 . ?
C19 F1 1.324(5) . ?
C19 F3 1.328(6) . ?
C19 F2 1.334(5) . ?
C19 S1 1.820(4) . ?
N1 Ag1 2.180(2) . ?
N2 N3 1.359(3) . ?
N6 N7 1.354(3) . ?
N8 Ag1 2.180(2) 4_575 ?
O1 S1 1.434(3) . ?
O2 S1 1.445(3) . ?
O3 S1 1.439(3) . ?
Ag1 N8 2.180(3) 4_576 ?

loop_
_geom_torsion_atom_site_label_1
_geom_torsion_atom_site_label_2
_geom_torsion_atom_site_label_3
_geom_torsion_atom_site_label_4
_geom_torsion
_geom_torsion_site_symmetry_1
_geom_torsion_site_symmetry_2
_geom_torsion_site_symmetry_3
_geom_torsion_site_symmetry_4
_geom_torsion_publ_flag
N1 C1 C2 C3 -0.9(5) . . . . ?
C1 C2 C3 C4 -1.0(5) . . . . ?
C2 C3 C4 C5 2.2(5) . . . . ?
C3 C4 C5 N1 -1.7(5) . . . . ?
C3 C4 C5 C6 175.2(3) . . . . ?
N1 C5 C6 N2 -4.6(5) . . . . ?
C4 C5 C6 N2 178.5(3) . . . . ?
N4 C9 C10 N5 2.0(5) . . . . ?
N4 C9 C10 N6 -179.3(3) . . . . ?
N4 C8 C11 N5 0.3(5) . . . . ?
N3 C8 C11 N5 -178.5(3) . . . . ?
N7 C13 C14 N8 5.3(4) . . . . ?
N7 C13 C14 C15 -177.4(3) . . . . ?
N8 C14 C15 C16 1.1(5) . . . . ?
C13 C14 C15 C16 -176.2(3) . . . . ?
C14 C15 C16 C17 -2.2(5) . . . . ?
C15 C16 C17 C18 1.3(5) . . . . ?
C16 C17 C18 N8 0.8(5) . . . . ?
C4 C5 N1 C1 -0.2(4) . . . . ?
C6 C5 N1 C1 -176.9(3) . . . . ?
C4 C5 N1 Ag1 173.2(2) . . . . ?
C6 C5 N1 Ag1 -3.6(4) . . . . ?
C2 C1 N1 C5 1.5(5) . . . . ?
C2 C1 N1 Ag1 -171.9(3) . . . . ?
C5 C6 N2 N3 175.0(3) . . . . ?
C6 N2 N3 C8 175.0(3) . . . . ?
C6 N2 N3 C7 -10.2(4) . . . . ?
N4 C8 N3 N2 164.5(3) . . . . ?
C11 C8 N3 N2 -16.6(4) . . . . ?
N4 C8 N3 C7 -10.3(4) . . . . ?
C11 C8 N3 C7 168.6(3) . . . . ?
C11 C8 N4 C9 0.0(4) . . . . ?
N3 C8 N4 C9 178.9(3) . . . . ?
C10 C9 N4 C8 -1.2(5) . . . . ?
C9 C10 N5 C11 -1.6(4) . . . . ?
N6 C10 N5 C11 179.6(3) . . . . ?
C8 C11 N5 C10 0.4(4) . . . . ?
N5 C10 N6 N7 -163.5(3) . . . . ?
C9 C10 N6 N7 17.7(4) . . . . ?
N5 C10 N6 C12 16.6(5) . . . . ?
C9 C10 N6 C12 -162.1(3) . . . . ?
C14 C13 N7 N6 -175.3(3) . . . . ?
C10 N6 N7 C13 -172.9(3) . . . . ?
C12 N6 N7 C13 7.0(5) . . . . ?
C15 C14 N8 C18 0.9(4) . . . . ?
C13 C14 N8 C18 178.2(3) . . . . ?
C15 C14 N8 Ag1 -172.9(2) . . . 4_575 ?
C13 C14 N8 Ag1 4.3(4) . . . 4_575 ?
C17 C18 N8 C14 -1.9(5) . . . . ?
C17 C18 N8 Ag1 172.1(2) . . . 4_575 ?
F1 C19 S1 O1 -51.9(4) . . . . ?
F3 C19 S1 O1 -171.7(3) . . . . ?
F2 C19 S1 O1 69.3(4) . . . . ?
F1 C19 S1 O3 -171.7(3) . . . . ?
F3 C19 S1 O3 68.5(3) . . . . ?
F2 C19 S1 O3 -50.5(4) . . . . ?
F1 C19 S1 O2 68.7(3) . . . . ?
F3 C19 S1 O2 -51.1(3) . . . . ?
F2 C19 S1 O2 -170.1(3) . . . . ?
